data_2206230
loop_
_publ_author_name
'Lill, Daniel T. de'
'Brennessel, William W.'
'Borkowski, Lauren A.'
'Gunning, Noel S.'
'Cahill, Christopher L.'

_publ_section_title
;
 Poly[(\m~3~-<i>n</i>-hexane-1,6-dicarboxylato)dysprosium(III)]
;
_journal_issue 7
_journal_name_full 'Acta Crystallographica Section E'
_journal_page_first m1343
_journal_page_last m1345
_journal_paper_doi 10.1107/S1600536805018246
_journal_volume 61
_journal_year 2005
_chemical_formula_iupac '[Dy (C9 H16 O8)]'
_chemical_formula_moiety 'C9 H16 Dy O8'
_chemical_formula_sum 'C9 H16 Dy O8'
_chemical_formula_weight 414.72
_chemical_name_common 3040
_chemical_name_systematic
;
Poly[(\m~3~-n-hexane-1,6-dicarboxylato)dysprosium(III)]
;
_space_group_IT_number 14
_symmetry_cell_setting monoclinic
_symmetry_space_group_name_Hall '-P 2ybc'
_symmetry_space_group_name_H-M 'P 1 21/c 1'
_atom_sites_solution_hydrogens geom
_atom_sites_solution_primary direct
_atom_sites_solution_secondary difmap
_cell_angle_alpha 90.00
_cell_angle_beta 110.837(3)
_cell_angle_gamma 90.00
_cell_formula_units_Z 4
_cell_length_a 11.651(2)
_cell_length_b 13.942(2)
_cell_length_c 8.981(2)
_cell_measurement_reflns_used 1890
_cell_measurement_temperature 173(2)
_cell_measurement_theta_max 27.52
_cell_measurement_theta_min 1.87
_cell_volume 1363.4(4)
_computing_cell_refinement 'SAINT (Bruker, 2002)'
_computing_data_collection 'SMART (Bruker, 1998)'
_computing_data_reduction SAINT
_computing_molecular_graphics SHELXTL
_computing_publication_material SHELXTL
_computing_structure_refinement 'SHELXTL (Bruker, 2000)'
_computing_structure_solution 'SIR97 (Altomare <i>et al.</i>, 1999)'
_diffrn_ambient_temperature 173(2)
_diffrn_measured_fraction_theta_full 0.989
_diffrn_measured_fraction_theta_max 0.989
_diffrn_measurement_device_type 'Bruker SMART Platform CCD'
_diffrn_measurement_method \w
_diffrn_radiation_monochromator graphite
_diffrn_radiation_source 'normal-focus sealed tube'
_diffrn_radiation_type MoK\a
_diffrn_radiation_wavelength 0.71073
_diffrn_reflns_av_R_equivalents 0.0660
_diffrn_reflns_av_sigmaI/netI 0.0262
_diffrn_reflns_limit_h_max 14
_diffrn_reflns_limit_h_min -15
_diffrn_reflns_limit_k_max 18
_diffrn_reflns_limit_k_min 0
_diffrn_reflns_limit_l_max 11
_diffrn_reflns_limit_l_min 0
_diffrn_reflns_number 3106
_diffrn_reflns_theta_full 27.52
_diffrn_reflns_theta_max 27.52
_diffrn_reflns_theta_min 1.87
_exptl_absorpt_coefficient_mu 5.508
_exptl_absorpt_correction_T_max 0.576
_exptl_absorpt_correction_T_min 0.277
_exptl_absorpt_correction_type multi-scan
_exptl_absorpt_process_details 'TWINABS (Blessing, 1995; Sheldrick, 2002)'
_exptl_crystal_colour colorless
_exptl_crystal_density_diffrn 2.020
_exptl_crystal_density_method 'not measured'
_exptl_crystal_description plate
_exptl_crystal_F_000 800
_exptl_crystal_size_max 0.26
_exptl_crystal_size_mid 0.20
_exptl_crystal_size_min 0.10
_refine_diff_density_max 1.534
_refine_diff_density_min -1.402
_refine_ls_extinction_method none
_refine_ls_goodness_of_fit_ref 1.021
_refine_ls_hydrogen_treatment constr
_refine_ls_matrix_type full
_refine_ls_number_parameters 168
_refine_ls_number_reflns 3106
_refine_ls_number_restraints 1
_refine_ls_restrained_S_all 1.021
_refine_ls_R_factor_all 0.0350
_refine_ls_R_factor_gt 0.0294
_refine_ls_shift/su_max 0.001
_refine_ls_shift/su_mean 0.000
_refine_ls_structure_factor_coef Fsqd
_refine_ls_weighting_details 'calc w = 1/[\s^2^(Fo^2^)+(0.0544P)^2^+0.5P] where P = (Fo^2^+2Fc^2^)/3'
_refine_ls_weighting_scheme calc
_refine_ls_wR_factor_gt 0.0771
_refine_ls_wR_factor_ref 0.0795
_reflns_number_gt 2657
_reflns_number_total 3139
_reflns_threshold_expression I>2\s(I)
_cod_data_source_file lh6434.cif
_cod_data_source_block I
_cod_original_sg_symbol_H-M 'P 21/c'
_cod_database_code 2206230
_cod_database_fobs_code 2206230

loop_
_symmetry_equiv_pos_as_xyz
'x, y, z'
'-x, y+1/2, -z+1/2'
'-x, -y, -z'
'x, -y-1/2, z-1/2'

loop_
_atom_site_label
_atom_site_fract_x
_atom_site_fract_y
_atom_site_fract_z
_atom_site_U_iso_or_equiv
_atom_site_adp_type
_atom_site_calc_flag
_atom_site_refinement_flags
_atom_site_occupancy
_atom_site_disorder_assembly
_atom_site_disorder_group
_atom_site_type_symbol
Dy1 0.130714(16) 0.108170(13) 0.55683(2) 0.01036(9) Uani d . 1 . . Dy
O1 0.2391(3) 0.1228(2) 0.8515(4) 0.0171(7) Uani d . 1 A . O
O2 0.2095(3) -0.0226(2) 0.7524(4) 0.0158(6) Uani d . 1 A . O
C1 0.2572(4) 0.0332(3) 0.8684(5) 0.0113(8) Uani d . 1 . . C
C2 0.3403(4) -0.0061(3) 1.0257(5) 0.0179(9) Uani d PD 0.709(9) A 1 C
H2A 0.3337 -0.0770 1.0247 0.021 Uiso calc PR 0.709(9) A 1 H
H2B 0.3140 0.0185 1.1119 0.021 Uiso calc PR 0.709(9) A 1 H
C3 0.4756(5) 0.0230(5) 1.0594(7) 0.0160(12) Uani d PD 0.709(9) . 1 C
H3A 0.4811 0.0936 1.0532 0.019 Uiso calc PR 0.709(9) A 1 H
H3B 0.5268 0.0028 1.1686 0.019 Uiso calc PR 0.709(9) A 1 H
C2' 0.3403(4) -0.0061(3) 1.0257(5) 0.0179(9) Uani d PD 0.291(9) A 5 C
H2C 0.2996 -0.0606 1.0577 0.021 Uiso calc PR 0.291(9) A 5 H
H2D 0.3572 0.0442 1.1086 0.021 Uiso calc PR 0.291(9) A 5 H
C3' 0.4634(10) -0.0406(11) 1.0114(17) 0.0160(12) Uani d PD 0.291(9) . 5 C
H3C 0.5117 -0.0759 1.1092 0.019 Uiso calc PR 0.291(9) A 5 H
H3D 0.4453 -0.0852 0.9202 0.019 Uiso calc PR 0.291(9) A 5 H
O3 0.2322(3) 0.1361(2) 0.3565(3) 0.0128(6) Uani d . 1 . . O
O4 0.3470(3) 0.0930(3) 0.5979(4) 0.0229(8) Uani d . 1 . . O
C4 0.3369(4) 0.1270(3) 0.4632(5) 0.0132(8) Uani d . 1 A . C
C5 0.4512(4) 0.1576(3) 0.4320(5) 0.0171(9) Uani d . 1 . . C
H5A 0.4445 0.2265 0.4039 0.021 Uiso calc R 1 A . H
H5B 0.4560 0.1212 0.3397 0.021 Uiso calc R 1 . . H
C6 0.5687(4) 0.1412(4) 0.5745(6) 0.0209(10) Uani d . 1 . . C
H6A 0.5714 0.1879 0.6587 0.025 Uiso calc R 1 . . H
H6B 0.5658 0.0762 0.6173 0.025 Uiso calc R 1 . . H
O5 -0.0640(3) 0.0389(2) 0.5868(3) 0.0106(6) Uani d . 1 . . O
O6 -0.0153(3) 0.1861(2) 0.6675(4) 0.0174(7) Uani d . 1 . . O
C7 -0.0874(4) 0.1163(3) 0.6456(5) 0.0115(8) Uani d . 1 A . C
C8 -0.2029(4) 0.1232(3) 0.6838(5) 0.0164(9) Uani d . 1 . . C
H8A -0.1912 0.1717 0.7684 0.020 Uiso calc R 1 A . H
H8B -0.2185 0.0606 0.7252 0.020 Uiso calc R 1 . . H
C9 -0.3141(4) 0.1506(4) 0.5385(6) 0.0179(9) Uani d . 1 . . C
H9A -0.3050 0.2176 0.5075 0.022 Uiso calc R 1 . . H
H9B -0.3186 0.1084 0.4479 0.022 Uiso calc R 1 . . H
O7 -0.0352(3) 0.1592(2) 0.3270(4) 0.0194(7) Uani d . 1 . . O
H7A -0.0095 0.1680 0.2507 0.029 Uiso d R 1 A . H
H7B -0.0903 0.1162 0.3019 0.029 Uiso d R 1 . . H
O8 0.1831(3) 0.2738(2) 0.5760(4) 0.0187(7) Uani d . 1 . . O
H8C 0.2467 0.2816 0.5522 0.028 Uiso d R 1 A . H
H8D 0.1976 0.2928 0.6708 0.028 Uiso d R 1 . . H

loop_
_atom_site_aniso_label
_atom_site_aniso_U_11
_atom_site_aniso_U_22
_atom_site_aniso_U_33
_atom_site_aniso_U_12
_atom_site_aniso_U_13
_atom_site_aniso_U_23
Dy1 0.00963(14) 0.00924(12) 0.01255(13) -0.00079(7) 0.00438(9) 0.00021(7)
O1 0.0245(18) 0.0150(15) 0.0107(14) 0.0056(13) 0.0050(13) -0.0004(12)
O2 0.0166(15) 0.0124(15) 0.0143(14) -0.0039(12) 0.0003(12) 0.0024(12)
C1 0.0083(18) 0.016(2) 0.013(2) 0.0010(16) 0.0076(16) 0.0053(16)
C2 0.016(2) 0.024(2) 0.013(2) 0.0059(18) 0.0044(17) 0.0066(17)
C3 0.012(3) 0.022(3) 0.011(3) 0.005(3) 0.000(2) -0.001(2)
C2' 0.016(2) 0.024(2) 0.013(2) 0.0059(18) 0.0044(17) 0.0066(17)
C3' 0.012(3) 0.022(3) 0.011(3) 0.005(3) 0.000(2) -0.001(2)
O3 0.0096(14) 0.0170(14) 0.0125(14) -0.0025(12) 0.0048(12) -0.0004(12)
O4 0.0108(16) 0.042(2) 0.0184(17) 0.0038(14) 0.0084(13) 0.0147(15)
C4 0.011(2) 0.015(2) 0.018(2) 0.0011(16) 0.0099(17) -0.0002(17)
C5 0.013(2) 0.023(2) 0.020(2) 0.0004(18) 0.0101(17) 0.0030(18)
C6 0.012(2) 0.031(3) 0.022(2) -0.0004(19) 0.0085(18) 0.001(2)
O5 0.0132(14) 0.0072(13) 0.0150(14) 0.0003(11) 0.0095(11) -0.0011(11)
O6 0.0138(15) 0.0114(15) 0.0304(17) -0.0036(12) 0.0121(13) -0.0092(13)
C7 0.010(2) 0.014(2) 0.011(2) 0.0021(16) 0.0058(16) 0.0011(15)
C8 0.013(2) 0.021(2) 0.020(2) -0.0015(17) 0.0120(18) -0.0055(18)
C9 0.008(2) 0.025(2) 0.024(2) -0.0009(18) 0.0091(18) 0.0020(19)
O7 0.0141(15) 0.0156(16) 0.0220(16) -0.0072(13) -0.0014(13) 0.0081(13)
O8 0.0329(18) 0.0136(15) 0.0153(15) -0.0119(14) 0.0154(14) -0.0034(12)

loop_
_atom_type_symbol
_atom_type_description
_atom_type_scat_dispersion_real
_atom_type_scat_dispersion_imag
_atom_type_scat_source
C C 0.0033 0.0016 'International Tables Vol C Tables 4.2.6.8 and 6.1.1.4'
H H 0.0000 0.0000 'International Tables Vol C Tables 4.2.6.8 and 6.1.1.4'
O O 0.0106 0.0060 'International Tables Vol C Tables 4.2.6.8 and 6.1.1.4'
Dy Dy -0.1892 4.4098 'International Tables Vol C Tables 4.2.6.8 and 6.1.1.4'

loop_
_geom_angle_atom_site_label_1
_geom_angle_atom_site_label_2
_geom_angle_atom_site_label_3
_geom_angle_site_symmetry_1
_geom_angle_site_symmetry_3
_geom_angle
_geom_angle_publ_flag
O8 Dy1 O7 . . 83.15(11) y
O8 Dy1 O5 . 3_556 153.37(10) ?
O7 Dy1 O5 . 3_556 77.39(10) ?
O8 Dy1 O4 . . 81.25(12) ?
O7 Dy1 O4 . . 129.64(11) ?
O5 Dy1 O4 3_556 . 97.32(11) ?
O8 Dy1 O2 . . 130.09(10) ?
O7 Dy1 O2 . . 144.98(10) ?
O5 Dy1 O2 3_556 . 73.68(10) ?
O4 Dy1 O2 . . 73.98(10) ?
O8 Dy1 O1 . . 79.88(10) ?
O7 Dy1 O1 . . 147.28(11) ?
O5 Dy1 O1 3_556 . 125.68(10) ?
O4 Dy1 O1 . . 74.93(11) ?
O2 Dy1 O1 . . 52.29(10) ?
O8 Dy1 O6 . . 75.10(10) ?
O7 Dy1 O6 . . 75.97(11) ?
O5 Dy1 O6 3_556 . 116.65(9) ?
O4 Dy1 O6 . . 142.61(11) ?
O2 Dy1 O6 . . 99.86(11) ?
O1 Dy1 O6 . . 72.74(11) ?
O8 Dy1 O3 . . 74.16(10) ?
O7 Dy1 O3 . . 77.07(10) ?
O5 Dy1 O3 3_556 . 83.82(9) ?
O4 Dy1 O3 . . 52.62(10) ?
O2 Dy1 O3 . . 118.26(10) ?
O1 Dy1 O3 . . 123.79(10) ?
O6 Dy1 O3 . . 141.00(10) ?
O8 Dy1 O5 . . 124.83(10) ?
O7 Dy1 O5 . . 74.22(10) ?
O5 Dy1 O5 3_556 . 66.78(10) ?
O4 Dy1 O5 . . 149.48(10) ?
O2 Dy1 O5 . . 76.49(9) ?
O1 Dy1 O5 . . 92.99(10) ?
O6 Dy1 O5 . . 51.00(9) ?
O3 Dy1 O5 . . 142.47(9) ?
O8 Dy1 C4 . . 73.04(12) ?
O7 Dy1 C4 . . 103.20(12) ?
O5 Dy1 C4 3_556 . 93.80(11) ?
O4 Dy1 C4 . . 26.50(12) ?
O2 Dy1 C4 . . 98.04(12) ?
O1 Dy1 C4 . . 98.31(12) ?
O6 Dy1 C4 . . 147.97(11) ?
O3 Dy1 C4 . . 26.51(11) ?
O5 Dy1 C4 . . 160.56(11) ?
O8 Dy1 C1 . . 104.75(11) ?
O7 Dy1 C1 . . 159.35(11) ?
O5 Dy1 C1 3_556 . 99.76(11) ?
O4 Dy1 C1 . . 70.90(11) ?
O2 Dy1 C1 . . 26.10(11) ?
O1 Dy1 C1 . . 26.30(11) ?
O6 Dy1 C1 . . 87.51(11) ?
O3 Dy1 C1 . . 123.27(10) ?
O5 Dy1 C1 . . 85.80(10) ?
C4 Dy1 C1 . . 97.39(12) ?
O8 Dy1 C7 . . 99.67(11) ?
O7 Dy1 C7 . . 73.05(12) ?
O5 Dy1 C7 3_556 . 91.91(11) ?
O4 Dy1 C7 . . 156.89(11) ?
O2 Dy1 C7 . . 88.51(11) ?
O1 Dy1 C7 . . 82.47(12) ?
O6 Dy1 C7 . . 25.23(10) ?
O3 Dy1 C7 . . 150.03(11) ?
O5 Dy1 C7 . . 25.77(10) ?
C4 Dy1 C7 . . 172.32(12) ?
C1 Dy1 C7 . . 86.71(11) ?
C1 O1 Dy1 . . 92.7(2) ?
C1 O2 Dy1 . . 94.3(2) ?
O2 C1 O1 . . 120.3(4) ?
O2 C1 C2 . . 119.9(4) ?
O1 C1 C2 . . 119.8(4) ?
O2 C1 Dy1 . . 59.6(2) ?
O1 C1 Dy1 . . 61.0(2) ?
C2 C1 Dy1 . . 171.6(3) ?
C1 C2 C3 . . 111.0(4) ?
C1 C2 H2A . . 109.4 ?
C3 C2 H2A . . 109.4 ?
C1 C2 H2B . . 109.4 ?
C3 C2 H2B . . 109.4 ?
H2A C2 H2B . . 108.0 ?
C3 C3 C2 3_657 . 111.2(6) ?
C3 C3 H3A 3_657 . 109.4 ?
C2 C3 H3A . . 109.4 ?
C3 C3 H3B 3_657 . 109.4 ?
C2 C3 H3B . . 109.4 ?
H3A C3 H3B . . 108.0 ?
C3' C3' H3C 3_657 . 109.3 ?
C3' C3' H3D 3_657 . 109.3 ?
H3C C3' H3D . . 107.9 ?
C4 O3 Dy1 . . 90.8(2) ?
C4 O4 Dy1 . . 94.8(3) ?
O3 C4 O4 . . 120.0(4) ?
O3 C4 C5 . . 120.4(4) ?
O4 C4 C5 . . 119.5(4) ?
O3 C4 Dy1 . . 62.7(2) ?
O4 C4 Dy1 . . 58.7(2) ?
C5 C4 Dy1 . . 167.6(3) ?
C4 C5 C6 . . 112.9(4) ?
C4 C5 H5A . . 109.0 ?
C6 C5 H5A . . 109.0 ?
C4 C5 H5B . . 109.0 ?
C6 C5 H5B . . 109.0 ?
H5A C5 H5B . . 107.8 ?
C9 C6 C5 1_655 . 114.6(4) ?
C9 C6 H6A 1_655 . 108.6 ?
C5 C6 H6A . . 108.6 ?
C9 C6 H6B 1_655 . 108.6 ?
C5 C6 H6B . . 108.6 ?
H6A C6 H6B . . 107.6 ?
C7 O5 Dy1 . 3_556 150.6(3) ?
C7 O5 Dy1 . . 93.0(2) ?
Dy1 O5 Dy1 3_556 . 113.22(10) y
C7 O6 Dy1 . . 96.5(2) ?
O6 C7 O5 . . 119.5(4) ?
O6 C7 C8 . . 121.2(4) ?
O5 C7 C8 . . 119.3(4) ?
O6 C7 Dy1 . . 58.3(2) ?
O5 C7 Dy1 . . 61.3(2) ?
C8 C7 Dy1 . . 177.2(3) ?
C7 C8 C9 . . 112.1(4) ?
C7 C8 H8A . . 109.2 ?
C9 C8 H8A . . 109.2 ?
C7 C8 H8B . . 109.2 ?
C9 C8 H8B . . 109.2 ?
H8A C8 H8B . . 107.9 ?
C6 C9 C8 1_455 . 110.5(4) ?
C6 C9 H9A 1_455 . 109.5 ?
C8 C9 H9A . . 109.5 ?
C6 C9 H9B 1_455 . 109.5 ?
C8 C9 H9B . . 109.5 ?
H9A C9 H9B . . 108.1 ?
Dy1 O7 H7A . . 109.4 ?
Dy1 O7 H7B . . 108.8 ?
H7A O7 H7B . . 109.8 ?
Dy1 O8 H8C . . 109.2 ?
Dy1 O8 H8D . . 109.3 ?
H8C O8 H8D . . 109.4 ?

loop_
_geom_bond_atom_site_label_1
_geom_bond_atom_site_label_2
_geom_bond_site_symmetry_2
_geom_bond_distance
_geom_bond_publ_flag
Dy1 O8 . 2.380(3) y
Dy1 O7 . 2.380(3) y
Dy1 O5 3_556 2.400(3) y
Dy1 O4 . 2.423(3) y
Dy1 O2 . 2.471(3) y
Dy1 O1 . 2.502(3) y
Dy1 O6 . 2.503(3) y
Dy1 O3 . 2.510(3) y
Dy1 O5 . 2.567(3) y
Dy1 C4 . 2.826(4) ?
Dy1 C1 . 2.857(4) ?
Dy1 C7 . 2.924(4) ?
O1 C1 . 1.267(5) ?
O2 C1 . 1.260(5) ?
C1 C2 . 1.504(6) ?
C2 C3 . 1.549(7) ?
C2 H2A . 0.9900 ?
C2 H2B . 0.9900 ?
C3 C3 3_657 1.518(12) ?
C3 H3A . 0.9900 ?
C3 H3B . 0.9900 ?
C3' C3' 3_657 1.48(3) ?
C3' H3C . 0.9900 ?
C3' H3D . 0.9900 ?
O3 C4 . 1.261(5) ?
O4 C4 . 1.265(6) ?
C4 C5 . 1.516(6) ?
C5 C6 . 1.522(6) ?
C5 H5A . 0.9900 ?
C5 H5B . 0.9900 ?
C6 C9 1_655 1.518(6) ?
C6 H6A . 0.9900 ?
C6 H6B . 0.9900 ?
O5 C7 . 1.273(5) ?
O5 Dy1 3_556 2.400(3) y
O6 C7 . 1.254(5) ?
C7 C8 . 1.505(6) ?
C8 C9 . 1.525(6) ?
C8 H8A . 0.9900 ?
C8 H8B . 0.9900 ?
C9 C6 1_455 1.518(6) ?
C9 H9A . 0.9900 ?
C9 H9B . 0.9900 ?
O7 H7A . 0.8484 ?
O7 H7B . 0.8490 ?
O8 H8C . 0.8485 ?
O8 H8D . 0.8487 ?

loop_
_geom_hbond_atom_site_label_D
_geom_hbond_atom_site_label_H
_geom_hbond_atom_site_label_A
_geom_hbond_site_symmetry_A
_geom_hbond_distance_DH
_geom_hbond_distance_HA
_geom_hbond_distance_DA
_geom_hbond_angle_DHA
_geom_hbond_publ_flag
O7 H7A O6 4_565 0.85 2.16 2.645(4) 116 yes
O7 H7B O2 3_556 0.85 1.84 2.689(4) 180 yes
O8 H8C O1 4_565 0.85 2.22 2.740(4) 120 yes
O8 H8D O3 4_566 0.85 1.86 2.687(4) 166 yes

loop_
_geom_torsion_atom_site_label_1
_geom_torsion_atom_site_label_2
_geom_torsion_atom_site_label_3
_geom_torsion_atom_site_label_4
_geom_torsion_site_symmetry_1
_geom_torsion_site_symmetry_4
_geom_torsion
O8 Dy1 O1 C1 . . -160.9(3)
O7 Dy1 O1 C1 . . 139.3(2)
O5 Dy1 O1 C1 3_556 . 10.9(3)
O4 Dy1 O1 C1 . . -77.3(3)
O2 Dy1 O1 C1 . . 3.9(2)
O6 Dy1 O1 C1 . . 121.7(3)
O3 Dy1 O1 C1 . . -97.8(3)
O5 Dy1 O1 C1 . . 74.3(2)
C4 Dy1 O1 C1 . . -89.9(3)
C7 Dy1 O1 C1 . . 97.9(3)
O8 Dy1 O2 C1 . . 15.8(3)
O7 Dy1 O2 C1 . . -142.5(2)
O5 Dy1 O2 C1 3_556 . -178.0(3)
O4 Dy1 O2 C1 . . 79.2(2)
O1 Dy1 O2 C1 . . -3.9(2)
O6 Dy1 O2 C1 . . -62.9(2)
O3 Dy1 O2 C1 . . 108.6(2)
O5 Dy1 O2 C1 . . -108.6(2)
C4 Dy1 O2 C1 . . 90.4(3)
C7 Dy1 O2 C1 . . -85.6(2)
Dy1 O2 C1 O1 . . 7.1(4)
Dy1 O2 C1 C2 . . -170.3(3)
Dy1 O1 C1 O2 . . -7.0(4)
Dy1 O1 C1 C2 . . 170.4(3)
O8 Dy1 C1 O2 . . -167.5(2)
O7 Dy1 C1 O2 . . 82.1(4)
O5 Dy1 C1 O2 3_556 . 2.0(3)
O4 Dy1 C1 O2 . . -92.5(3)
O1 Dy1 C1 O2 . . 173.0(4)
O6 Dy1 C1 O2 . . 118.6(2)
O3 Dy1 C1 O2 . . -87.0(3)
O5 Dy1 C1 O2 . . 67.5(2)
C4 Dy1 C1 O2 . . -93.2(2)
C7 Dy1 C1 O2 . . 93.3(2)
O8 Dy1 C1 O1 . . 19.5(3)
O7 Dy1 C1 O1 . . -90.9(4)
O5 Dy1 C1 O1 3_556 . -171.0(2)
O4 Dy1 C1 O1 . . 94.6(3)
O2 Dy1 C1 O1 . . -173.0(4)
O6 Dy1 C1 O1 . . -54.4(2)
O3 Dy1 C1 O1 . . 100.0(3)
O5 Dy1 C1 O1 . . -105.5(2)
C4 Dy1 C1 O1 . . 93.8(3)
C7 Dy1 C1 O1 . . -79.6(3)
O2 C1 C2 C3 . . 109.0(5)
O1 C1 C2 C3 . . -68.4(5)
C1 C2 C3 C3 . 3_657 -65.6(7)
O8 Dy1 O3 C4 . . 83.6(3)
O7 Dy1 O3 C4 . . 170.1(3)
O5 Dy1 O3 C4 3_556 . -111.5(3)
O4 Dy1 O3 C4 . . -7.4(2)
O2 Dy1 O3 C4 . . -43.8(3)
O1 Dy1 O3 C4 . . 17.8(3)
O6 Dy1 O3 C4 . . 122.8(3)
O5 Dy1 O3 C4 . . -149.1(2)
C1 Dy1 O3 C4 . . -13.9(3)
C7 Dy1 O3 C4 . . 165.5(3)
O8 Dy1 O4 C4 . . -69.3(3)
O7 Dy1 O4 C4 . . 4.1(3)
O5 Dy1 O4 C4 3_556 . 83.8(3)
O2 Dy1 O4 C4 . . 154.4(3)
O1 Dy1 O4 C4 . . -151.1(3)
O6 Dy1 O4 C4 . . -120.3(3)
O3 Dy1 O4 C4 . . 7.4(3)
O5 Dy1 O4 C4 . . 139.4(3)
C1 Dy1 O4 C4 . . -178.4(3)
Dy1 O3 C4 O4 . . 13.0(4)
Dy1 O3 C4 C5 . . -166.3(4)
Dy1 O4 C4 O3 . . -13.6(5)
Dy1 O4 C4 C5 . . 165.7(4)
O8 Dy1 C4 O3 . . -88.4(3)
O7 Dy1 C4 O3 . . -9.9(3)
O5 Dy1 C4 O3 3_556 . 68.0(3)
O4 Dy1 C4 O3 . . 166.8(4)
O2 Dy1 C4 O3 . . 142.0(2)
O1 Dy1 C4 O3 . . -165.1(2)
O6 Dy1 C4 O3 . . -94.5(3)
O5 Dy1 C4 O3 . . 70.0(4)
C1 Dy1 C4 O3 . . 168.4(3)
O8 Dy1 C4 O4 . . 104.8(3)
O7 Dy1 C4 O4 . . -176.7(3)
O5 Dy1 C4 O4 3_556 . -98.8(3)
O2 Dy1 C4 O4 . . -24.8(3)
O1 Dy1 C4 O4 . . 28.1(3)
O6 Dy1 C4 O4 . . 98.7(3)
O3 Dy1 C4 O4 . . -166.8(4)
O5 Dy1 C4 O4 . . -96.8(4)
C1 Dy1 C4 O4 . . 1.6(3)
O8 Dy1 C4 C5 . . 19.3(14)
O7 Dy1 C4 C5 . . 97.8(15)
O5 Dy1 C4 C5 3_556 . 175.7(14)
O4 Dy1 C4 C5 . . -85.5(15)
O2 Dy1 C4 C5 . . -110.3(15)
O1 Dy1 C4 C5 . . -57.4(15)
O6 Dy1 C4 C5 . . 13.2(16)
O3 Dy1 C4 C5 . . 107.7(15)
O5 Dy1 C4 C5 . . 177.7(13)
C1 Dy1 C4 C5 . . -83.9(15)
O3 C4 C5 C6 . . 179.9(4)
O4 C4 C5 C6 . . 0.6(6)
Dy1 C4 C5 C6 . . 78.9(15)
C4 C5 C6 C9 . 1_655 167.6(4)
O8 Dy1 O5 C7 . . -13.9(3)
O7 Dy1 O5 C7 . . -83.6(2)
O5 Dy1 O5 C7 3_556 . -166.4(3)
O4 Dy1 O5 C7 . . 130.7(3)
O2 Dy1 O5 C7 . . 115.8(2)
O1 Dy1 O5 C7 . . 65.8(2)
O6 Dy1 O5 C7 . . 0.9(2)
O3 Dy1 O5 C7 . . -125.0(2)
C4 Dy1 O5 C7 . . -168.6(3)
C1 Dy1 O5 C7 . . 91.1(2)
O8 Dy1 O5 Dy1 . 3_556 152.44(11)
O7 Dy1 O5 Dy1 . 3_556 82.78(13)
O5 Dy1 O5 Dy1 3_556 3_556 0.0
O4 Dy1 O5 Dy1 . 3_556 -62.9(2)
O2 Dy1 O5 Dy1 . 3_556 -77.79(12)
O1 Dy1 O5 Dy1 . 3_556 -127.82(12)
O6 Dy1 O5 Dy1 . 3_556 167.30(18)
O3 Dy1 O5 Dy1 . 3_556 41.3(2)
C4 Dy1 O5 Dy1 . 3_556 -2.2(4)
C1 Dy1 O5 Dy1 . 3_556 -102.50(13)
C7 Dy1 O5 Dy1 . 3_556 166.4(3)
O8 Dy1 O6 C7 . . 166.5(3)
O7 Dy1 O6 C7 . . 79.9(3)
O5 Dy1 O6 C7 3_556 . 12.1(3)
O4 Dy1 O6 C7 . . -141.0(3)
O2 Dy1 O6 C7 . . -64.5(3)
O1 Dy1 O6 C7 . . -109.7(3)
O3 Dy1 O6 C7 . . 127.5(3)
O5 Dy1 O6 C7 . . -1.0(2)
C4 Dy1 O6 C7 . . 172.5(2)
C1 Dy1 O6 C7 . . -87.6(3)
Dy1 O6 C7 O5 . . 1.7(4)
Dy1 O6 C7 C8 . . -176.7(4)
Dy1 O5 C7 O6 3_556 . -155.5(4)
Dy1 O5 C7 O6 . . -1.7(4)
Dy1 O5 C7 C8 3_556 . 23.0(8)
Dy1 O5 C7 C8 . . 176.8(3)
Dy1 O5 C7 Dy1 3_556 . -153.8(5)
O8 Dy1 C7 O6 . . -13.3(3)
O7 Dy1 C7 O6 . . -93.0(3)
O5 Dy1 C7 O6 3_556 . -169.2(3)
O4 Dy1 C7 O6 . . 77.1(4)
O2 Dy1 C7 O6 . . 117.2(3)
O1 Dy1 C7 O6 . . 65.1(3)
O3 Dy1 C7 O6 . . -88.3(3)
O5 Dy1 C7 O6 . . 178.3(4)
C1 Dy1 C7 O6 . . 91.1(3)
O8 Dy1 C7 O5 . . 168.4(2)
O7 Dy1 C7 O5 . . 88.7(2)
O5 Dy1 C7 O5 3_556 . 12.5(3)
O4 Dy1 C7 O5 . . -101.2(3)
O2 Dy1 C7 O5 . . -61.1(2)
O1 Dy1 C7 O5 . . -113.2(2)
O6 Dy1 C7 O5 . . -178.3(4)
O3 Dy1 C7 O5 . . 93.4(3)
C1 Dy1 C7 O5 . . -87.2(2)
O6 C7 C8 C9 . . 94.5(5)
O5 C7 C8 C9 . . -84.0(5)
C7 C8 C9 C6 . 1_455 170.9(4)
